data_7211391
loop_
_publ_author_name
'Tian, Li'
'Niu, Zheng'
'Liu, Zhong-Yi'
'Zhou, Shang-Yong'
'Cheng, Peng'

_publ_section_title
;
 A series of coordination polymers based on a
 5-(3&#x2032;-amine-1&#x2032;H-pyrazol-4&#x2032;-yl)-1H-tetrazole ligand:
 synthesis, structure and properties
;
_journal_issue 46
_journal_name_full CrystEngComm
_journal_page_first 10094
_journal_paper_doi 10.1039/c3ce41462k
_journal_volume 15
_journal_year 2013
_chemical_formula_sum 'C4 H3 Cu0.5 N7'
_chemical_formula_weight 180.91
_chemical_name_systematic
;
?
;
_space_group_IT_number 14
_symmetry_space_group_name_Hall '-P 2ybc'
_symmetry_space_group_name_H-M 'P 1 21/c 1'
_atom_sites_solution_hydrogens geom
_atom_sites_solution_primary direct
_atom_sites_solution_secondary difmap
_audit_creation_method SHELXL-97
_cell_angle_alpha 90.00
_cell_angle_beta 95.393(5)
_cell_angle_gamma 90.00
_cell_formula_units_Z 4
_cell_length_a 9.6277(6)
_cell_length_b 6.4382(4)
_cell_length_c 9.7615(6)
_cell_measurement_temperature 293(2)
_cell_volume 602.39(6)
_computing_structure_refinement 'SHELXL-97 (Sheldrick, 1997)'
_computing_structure_solution 'SHELXS-97 (Sheldrick, 1990)'
_diffrn_ambient_temperature 293(2)
_diffrn_measured_fraction_theta_full 0.999
_diffrn_measured_fraction_theta_max 0.999
_diffrn_radiation_monochromator graphite
_diffrn_radiation_source 'fine-focus sealed tube'
_diffrn_radiation_type MoK\a
_diffrn_radiation_wavelength 0.71073
_diffrn_reflns_av_R_equivalents 0.0257
_diffrn_reflns_av_sigmaI/netI 0.0459
_diffrn_reflns_limit_h_max 7
_diffrn_reflns_limit_h_min -11
_diffrn_reflns_limit_k_max 7
_diffrn_reflns_limit_k_min -5
_diffrn_reflns_limit_l_max 9
_diffrn_reflns_limit_l_min -11
_diffrn_reflns_number 2210
_diffrn_reflns_theta_full 25.00
_diffrn_reflns_theta_max 25.00
_diffrn_reflns_theta_min 3.80
_exptl_absorpt_coefficient_mu 1.843
_exptl_crystal_density_diffrn 1.995
_exptl_crystal_density_method 'not measured'
_exptl_crystal_F_000 362
_refine_diff_density_max 0.863
_refine_diff_density_min -0.336
_refine_diff_density_rms 0.092
_refine_ls_extinction_method none
_refine_ls_goodness_of_fit_ref 1.098
_refine_ls_hydrogen_treatment mixed
_refine_ls_matrix_type full
_refine_ls_number_parameters 106
_refine_ls_number_reflns 1061
_refine_ls_number_restraints 0
_refine_ls_restrained_S_all 1.098
_refine_ls_R_factor_all 0.0433
_refine_ls_R_factor_gt 0.0339
_refine_ls_shift/su_max 0.000
_refine_ls_shift/su_mean 0.000
_refine_ls_structure_factor_coef Fsqd
_refine_ls_weighting_details 'calc w=1/[\s^2^(Fo^2^)+(0.0477P)^2^+0.0000P] where P=(Fo^2^+2Fc^2^)/3'
_refine_ls_weighting_scheme calc
_refine_ls_wR_factor_gt 0.0861
_refine_ls_wR_factor_ref 0.0885
_reflns_number_gt 865
_reflns_number_total 1061
_reflns_threshold_expression >2sigma(I)
_cod_data_source_file c3ce41462k.txt
_cod_data_source_block p091013k
_cod_original_formula_sum 'C4 H3 Cu0.50 N7'
_cod_database_code 7211391

loop_
_symmetry_equiv_pos_as_xyz
'x, y, z'
'-x, y+1/2, -z+1/2'
'-x, -y, -z'
'x, -y-1/2, z-1/2'

loop_
_atom_site_label
_atom_site_type_symbol
_atom_site_fract_x
_atom_site_fract_y
_atom_site_fract_z
_atom_site_U_iso_or_equiv
_atom_site_adp_type
_atom_site_occupancy
_atom_site_symmetry_multiplicity
_atom_site_calc_flag
_atom_site_refinement_flags
Cu1 Cu 0.0000 0.5000 0.5000 0.0090(2) Uani 1 2 d S
N1 N 0.1089(3) 0.3341(4) 0.3754(3) 0.0082(6) Uani 1 1 d .
N2 N 0.0568(3) 0.1656(5) 0.3054(3) 0.0124(7) Uani 1 1 d .
N3 N 0.1388(3) 0.1209(5) 0.2093(3) 0.0136(7) Uani 1 1 d .
N4 N 0.2454(3) 0.2587(5) 0.2135(3) 0.0136(7) Uani 1 1 d .
N5 N 0.4816(3) 0.7808(5) 0.4183(3) 0.0135(7) Uani 1 1 d .
N6 N 0.3703(3) 0.8579(5) 0.4799(3) 0.0135(7) Uani 1 1 d .
N7 N 0.1311(3) 0.7533(4) 0.4902(3) 0.0109(7) Uani 1 1 d .
H7A H 0.1413 0.8114 0.5744 0.013 Uiso 1 1 d R
H7B H 0.0868 0.8469 0.4332 0.013 Uiso 1 1 d R
C1 C 0.2250(4) 0.3864(5) 0.3174(3) 0.0097(7) Uani 1 1 d .
C2 C 0.3095(4) 0.5608(5) 0.3643(3) 0.0102(8) Uani 1 1 d .
C3 C 0.2683(4) 0.7241(5) 0.4467(3) 0.0091(7) Uani 1 1 d .
C4 C 0.4479(4) 0.6036(6) 0.3481(3) 0.0126(8) Uani 1 1 d .
H4 H 0.5068 0.5252 0.2982 0.015 Uiso 1 1 calc R

loop_
_atom_site_aniso_label
_atom_site_aniso_U_11
_atom_site_aniso_U_22
_atom_site_aniso_U_33
_atom_site_aniso_U_23
_atom_site_aniso_U_13
_atom_site_aniso_U_12
Cu1 0.0084(3) 0.0084(3) 0.0111(3) -0.0017(2) 0.0059(2) -0.0020(3)
N1 0.0077(14) 0.0085(15) 0.0083(14) 0.0007(11) 0.0006(11) -0.0020(13)
N2 0.0109(15) 0.0116(16) 0.0151(15) -0.0020(12) 0.0032(12) -0.0016(14)
N3 0.0114(15) 0.0152(17) 0.0152(15) -0.0048(12) 0.0062(12) -0.0033(14)
N4 0.0103(15) 0.0163(17) 0.0147(15) -0.0035(13) 0.0042(12) -0.0020(14)
N5 0.0115(15) 0.0160(17) 0.0137(15) -0.0006(12) 0.0050(12) -0.0006(14)
N6 0.0123(16) 0.0118(16) 0.0169(15) -0.0011(12) 0.0042(12) -0.0030(14)
N7 0.0118(15) 0.0097(15) 0.0113(14) -0.0016(11) 0.0021(12) -0.0008(14)
C1 0.0083(17) 0.0105(19) 0.0103(17) 0.0019(14) 0.0014(14) 0.0026(16)
C2 0.0100(18) 0.0111(18) 0.0099(16) 0.0011(13) 0.0024(14) -0.0034(16)
C3 0.0091(17) 0.0097(18) 0.0092(16) 0.0032(13) 0.0049(14) -0.0023(15)
C4 0.0125(18) 0.0125(19) 0.0135(18) 0.0003(15) 0.0053(14) -0.0016(17)

loop_
_atom_type_symbol
_atom_type_description
_atom_type_scat_dispersion_real
_atom_type_scat_dispersion_imag
_atom_type_scat_source
C C 0.0033 0.0016 'International Tables Vol C Tables 4.2.6.8 and 6.1.1.4'
H H 0.0000 0.0000 'International Tables Vol C Tables 4.2.6.8 and 6.1.1.4'
Cu Cu 0.3201 1.2651 'International Tables Vol C Tables 4.2.6.8 and 6.1.1.4'
N N 0.0061 0.0033 'International Tables Vol C Tables 4.2.6.8 and 6.1.1.4'

loop_
_geom_angle_atom_site_label_1
_geom_angle_atom_site_label_2
_geom_angle_atom_site_label_3
_geom_angle
_geom_angle_site_symmetry_1
_geom_angle_site_symmetry_3
N1 Cu1 N1 180.000(1) . 3_566
N1 Cu1 N7 87.94(11) . 3_566
N1 Cu1 N7 92.06(11) 3_566 3_566
N1 Cu1 N7 92.06(11) . .
N1 Cu1 N7 87.94(11) 3_566 .
N7 Cu1 N7 180.0 3_566 .
N1 Cu1 N3 86.46(10) . 2
N1 Cu1 N3 93.54(10) 3_566 2
N7 Cu1 N3 90.08(10) 3_566 2
N7 Cu1 N3 89.92(10) . 2
N1 Cu1 N3 93.54(10) . 4_566
N1 Cu1 N3 86.46(10) 3_566 4_566
N7 Cu1 N3 89.92(10) 3_566 4_566
N7 Cu1 N3 90.08(10) . 4_566
N3 Cu1 N3 180.00(8) 2 4_566
C1 N1 N2 105.8(3) . .
C1 N1 Cu1 129.1(2) . .
N2 N1 Cu1 123.2(2) . .
N3 N2 N1 108.5(3) . .
N2 N3 N4 109.8(3) . .
N2 N3 Cu1 110.3(2) . 2_545
N4 N3 Cu1 125.7(2) . 2_545
C1 N4 N3 105.2(3) . .
C4 N5 N6 111.6(3) . .
C3 N6 N5 104.4(3) . .
C3 N7 Cu1 119.5(2) . .
C3 N7 H7A 107.5 . .
Cu1 N7 H7A 107.5 . .
C3 N7 H7B 107.5 . .
Cu1 N7 H7B 107.5 . .
H7A N7 H7B 107.0 . .
N4 C1 N1 110.7(3) . .
N4 C1 C2 127.2(3) . .
N1 C1 C2 122.1(3) . .
C4 C2 C3 104.1(3) . .
C4 C2 C1 129.9(3) . .
C3 C2 C1 125.9(3) . .
N6 C3 C2 112.6(3) . .
N6 C3 N7 121.6(3) . .
C2 C3 N7 125.8(3) . .
N5 C4 C2 107.3(3) . .
N5 C4 H4 126.4 . .
C2 C4 H4 126.4 . .

loop_
_geom_bond_atom_site_label_1
_geom_bond_atom_site_label_2
_geom_bond_distance
_geom_bond_site_symmetry_2
Cu1 N1 1.990(3) .
Cu1 N1 1.990(3) 3_566
Cu1 N7 2.070(3) 3_566
Cu1 N7 2.070(3) .
Cu1 N3 2.460(3) 2
Cu1 N3 2.460(3) 4_566
N1 C1 1.343(4) .
N1 N2 1.353(4) .
N2 N3 1.314(4) .
N3 N4 1.355(4) .
N3 Cu1 2.460(3) 2_545
N4 C1 1.334(4) .
N5 C4 1.355(4) .
N5 N6 1.370(4) .
N6 C3 1.324(4) .
N7 C3 1.437(4) .
N7 H7A 0.9000 .
N7 H7B 0.9000 .
C1 C2 1.436(5) .
C2 C4 1.384(5) .
C2 C3 1.404(5) .
C4 H4 0.9300 .
